data_7025441
loop_
_publ_author_name
'Liu, Dan'
'Zhou, Qi'
'Chen, Yan'
'Yang, Fen'
'Yu, Yang'
'Shi, Zhan'
'Feng, Shouhua'

_publ_section_title
;
 Constructing octa- and hexadecanuclear manganese clusters from
 tetrahedral Mn(III)(3)Mn(II) cores bridged by quinquedentate Schiff base
 and versatile azide groups.
;
_journal_issue 23
_journal_name_full 'Dalton transactions (Cambridge, England : 2003)'
_journal_page_first 5504
_journal_page_last 5508
_journal_paper_doi 10.1039/c000731e
_journal_volume 39
_journal_year 2010
_chemical_formula_moiety 'C150 H219 Cl2 Mn16 N45 Na4 O87'
_chemical_formula_sum 'C150 H219 Cl2 Mn16 N45 Na4 O87'
_chemical_formula_weight 5086.60
_chemical_melting_point ?
_chemical_name_systematic
;
?
;
_space_group_IT_number 15
_symmetry_cell_setting monoclinic
_symmetry_space_group_name_Hall '-C 2yc'
_symmetry_space_group_name_H-M 'C 1 2/c 1'
_atom_sites_solution_hydrogens geom
_atom_sites_solution_primary direct
_atom_sites_solution_secondary difmap
_audit_creation_method SHELXL-97
_cell_angle_alpha 90.00
_cell_angle_beta 105.843(14)
_cell_angle_gamma 90.00
_cell_formula_units_Z 4
_cell_length_a 54.078(10)
_cell_length_b 12.4891(16)
_cell_length_c 36.093(5)
_cell_measurement_reflns_used 19411
_cell_measurement_temperature 293(2)
_cell_measurement_theta_max 25.00
_cell_measurement_theta_min 8.52
_cell_volume 23451(6)
_computing_cell_refinement 'SMART (Bruker, 2000)'
_computing_data_collection 'SMART (Bruker, 2000)'
_computing_data_reduction 'SAINT (Bruker, 2000)'
_computing_molecular_graphics SHELXTL
_computing_publication_material SHELXTL
_computing_structure_refinement SHELXTL
_computing_structure_solution 'SHELXTL (Bruker, 2000)'
_diffrn_ambient_temperature 293(2)
_diffrn_detector_area_resol_mean 8.3367
_diffrn_measured_fraction_theta_full 0.940
_diffrn_measured_fraction_theta_max 0.940
_diffrn_measurement_device_type 'Goniometer KM4/Xcalibur'
_diffrn_measurement_method '\w scans'
_diffrn_radiation_monochromator graphite
_diffrn_radiation_source 'fine-focus sealed tube'
_diffrn_radiation_type MoK\a
_diffrn_radiation_wavelength 0.71073
_diffrn_reflns_av_R_equivalents 0.0576
_diffrn_reflns_av_sigmaI/netI 0.1481
_diffrn_reflns_limit_h_max 16
_diffrn_reflns_limit_h_min -64
_diffrn_reflns_limit_k_max 14
_diffrn_reflns_limit_k_min -14
_diffrn_reflns_limit_l_max 41
_diffrn_reflns_limit_l_min -42
_diffrn_reflns_number 29424
_diffrn_reflns_theta_full 25.00
_diffrn_reflns_theta_max 25.00
_diffrn_reflns_theta_min 8.55
_diffrn_standards_decay_% none
_diffrn_standards_interval_count none
_diffrn_standards_interval_time none
_diffrn_standards_number none
_exptl_absorpt_coefficient_mu 0.950
_exptl_absorpt_correction_T_max 0.5218
_exptl_absorpt_correction_T_min 0.4157
_exptl_absorpt_correction_type empirical
_exptl_absorpt_process_details 'SADABS; Sheldrick, 1996'
_exptl_crystal_colour black
_exptl_crystal_density_diffrn 1.441
_exptl_crystal_density_meas ?
_exptl_crystal_density_method 'not measured'
_exptl_crystal_description block
_exptl_crystal_F_000 10432
_exptl_crystal_size_max 0.32
_exptl_crystal_size_mid 0.24
_exptl_crystal_size_min 0.22
_refine_diff_density_max 1.009
_refine_diff_density_min -0.722
_refine_diff_density_rms 0.095
_refine_ls_extinction_method none
_refine_ls_goodness_of_fit_ref 0.931
_refine_ls_hydrogen_treatment mixed
_refine_ls_matrix_type full
_refine_ls_number_parameters 1437
_refine_ls_number_reflns 19402
_refine_ls_number_restraints 226
_refine_ls_restrained_S_all 0.946
_refine_ls_R_factor_all 0.1643
_refine_ls_R_factor_gt 0.0799
_refine_ls_shift/su_max 0.001
_refine_ls_shift/su_mean 0.000
_refine_ls_structure_factor_coef Fsqd
_refine_ls_weighting_details 'calc w=1/[\s^2^(Fo^2^)+(0.1210P)^2^+0.0000P] where P=(Fo^2^+2Fc^2^)/3'
_refine_ls_weighting_scheme calc
_refine_ls_wR_factor_gt 0.1970
_refine_ls_wR_factor_ref 0.2259
_reflns_number_gt 9880
_reflns_number_total 19402
_reflns_threshold_expression >2sigma(I)
_cod_data_source_file c000731e.txt
_cod_data_source_block c2c
_cod_depositor_comments
;
The following automatic conversions were performed:

'_chemical_melting_point' value 'not measured' was changed to '?' -
the value is undefined or not given.

'_symmetry_cell_setting' value
'Monoclinic' changed to 'monoclinic' according to
/home/saulius/struct/CIF-dictionaries/cif_core.dic dictionary named
'cif_core.dic' version 2.4.2 from 2011-04-26.

Automatic conversion script
Id: cif_fix_values 1891 2012-01-12 08:04:46Z andrius 

The following automatic conversions were performed:

'_exptl_crystal_density_meas' value 'none' was changed to '?' - the
value is perceived as not measured.

Automatic conversion script
Id: cif_fix_values 3008 2015-01-20 13:52:24Z robertas 
;
_cod_original_sg_symbol_H-M C2/c
_cod_database_code 7025441

loop_
_symmetry_equiv_pos_as_xyz
'x, y, z'
'-x, y, -z+1/2'
'x+1/2, y+1/2, z'
'-x+1/2, y+1/2, -z+1/2'
'-x, -y, -z'
'x, -y, z-1/2'
'-x+1/2, -y+1/2, -z'
'x+1/2, -y+1/2, z-1/2'

loop_
_atom_site_label
_atom_site_type_symbol
_atom_site_fract_x
_atom_site_fract_y
_atom_site_fract_z
_atom_site_U_iso_or_equiv
_atom_site_adp_type
_atom_site_occupancy
_atom_site_symmetry_multiplicity
_atom_site_calc_flag
_atom_site_refinement_flags
Mn1 Mn 0.18306(2) 0.04231(8) 1.00672(3) 0.0328(3) Uani 1 1 d U
Mn2 Mn 0.16588(2) 0.28915(8) 1.00123(3) 0.0323(3) Uani 1 1 d .
Mn3 Mn 0.12260(2) 0.11602(11) 1.00300(3) 0.0457(3) Uani 1 1 d U
Mn4 Mn 0.142618(19) 0.13195(9) 0.91688(3) 0.0344(3) Uani 1 1 d .
Mn5 Mn 0.092186(19) 0.46397(9) 0.78237(3) 0.0364(3) Uani 1 1 d .
Mn6 Mn 0.085608(19) 0.22082(9) 0.74674(3) 0.0374(3) Uani 1 1 d .
Mn7 Mn 0.07138(2) 0.43757(9) 0.69162(3) 0.0394(3) Uani 1 1 d .
Mn8 Mn 0.028664(18) 0.36392(9) 0.74579(3) 0.0341(3) Uani 1 1 d .
Cl1 Cl 0.24398(5) 0.1354(3) 0.26895(8) 0.0834(8) Uani 1 1 d D
Na1 Na 0.17126(6) 0.1575(2) 1.08738(8) 0.0471(8) Uani 1 1 d .
Na2 Na 0.13586(5) 0.3782(3) 0.73404(9) 0.0490(8) Uani 1 1 d .
O1 O 0.15773(8) 0.1448(3) 1.00913(13) 0.0311(11) Uani 1 1 d .
O2 O 0.14928(18) -0.0797(7) 1.0041(3) 0.120(3) Uani 1 1 d U
O3 O 0.19244(12) 0.0174(5) 1.13283(16) 0.0620(17) Uani 1 1 d .
O4 O 0.19354(10) 0.0304(4) 1.06099(13) 0.0423(13) Uani 1 1 d .
O5 O 0.17475(8) 0.0404(4) 0.95224(13) 0.0329(11) Uani 1 1 d .
O6 O 0.21539(12) -0.2573(4) 0.9710(2) 0.072(2) Uani 1 1 d .
H6A H 0.2088 -0.3148 0.9629 0.109 Uiso 1 1 calc R
O7 O 0.25540(10) 0.0280(5) 0.98079(17) 0.0574(15) Uani 1 1 d .
H7A H 0.2483 0.0848 0.9728 0.086 Uiso 1 1 calc R
O8 O 0.20354(12) 0.2839(5) 1.12683(16) 0.0615(16) Uani 1 1 d .
O9 O 0.17784(10) 0.3139(4) 1.05463(14) 0.0419(12) Uani 1 1 d .
O10 O 0.15528(9) 0.2784(4) 0.94685(13) 0.0347(11) Uani 1 1 d .
O11 O 0.20920(12) 0.5316(5) 0.95427(17) 0.0620(16) Uani 1 1 d .
H11 H 0.2133 0.5221 0.9776 0.093 Uiso 1 1 calc R
O12 O 0.13220(18) 0.5969(6) 0.9542(4) 0.127(4) Uani 1 1 d .
H12 H 0.1262 0.6565 0.9479 0.190 Uiso 1 1 calc R
O13 O 0.14311(13) 0.1875(6) 1.12841(17) 0.0678(18) Uani 1 1 d .
O14 O 0.12741(10) 0.1213(5) 1.05674(16) 0.0580(16) Uani 1 1 d .
O15 O 0.11578(9) 0.0920(4) 0.94979(14) 0.0419(12) Uani 1 1 d .
O16 O 0.0404(4) 0.1825(11) 0.9459(6) 0.123(6) Uani 0.50 1 d PDU
H16 H 0.0539 0.2138 0.9560 0.184 Uiso 0.50 1 calc PR
O16' O 0.0363(4) 0.0353(19) 0.9004(4) 0.142(7) Uani 0.50 1 d PDU
H16' H 0.0210 0.0509 0.8923 0.214 Uiso 0.50 1 calc PR
O17 O 0.0627(3) -0.1418(14) 0.9745(5) 0.182(6) Uani 0.80 1 d PDU
H17 H 0.0535 -0.1021 0.9831 0.274 Uiso 0.80 1 calc PR
O17' O 0.0700(8) -0.129(3) 0.9176(8) 0.100(12) Uani 0.20 1 d PDU
H17' H 0.0726 -0.1941 0.9200 0.150 Uiso 0.20 1 calc PR
O18 O 0.16650(12) 0.1835(6) 0.87776(18) 0.0718(19) Uani 1 1 d .
O19 O 0.13092(11) -0.0149(5) 0.88168(18) 0.0658(17) Uani 1 1 d .
O20 O 0.08626(8) 0.3704(4) 0.73901(14) 0.0358(11) Uani 1 1 d .
O21 O 0.07060(14) 0.2318(7) 0.6771(2) 0.087(2) Uani 1 1 d .
O22 O 0.16801(11) 0.5236(5) 0.7585(2) 0.0642(17) Uani 1 1 d .
O23 O 0.12711(9) 0.4884(4) 0.78275(15) 0.0459(13) Uani 1 1 d .
O24 O 0.05844(8) 0.4477(4) 0.78635(15) 0.0385(12) Uani 1 1 d .
O25 O 0.0906(2) 0.5078(10) 0.9024(4) 0.108(3) Uani 0.80 1 d PD
H25 H 0.0922 0.5190 0.9253 0.162 Uiso 0.80 1 calc PR
O25' O 0.0868(7) 0.665(3) 0.9041(11) 0.089(11) Uani 0.20 1 d PDU
H25' H 0.0901 0.7133 0.8908 0.133 Uiso 0.20 1 calc PR
O26 O 0.06477(18) 0.7644(6) 0.8343(3) 0.108(3) Uani 1 1 d .
H26 H 0.0653 0.7682 0.8572 0.162 Uiso 1 1 calc R
O27 O 0.16943(10) 0.2413(5) 0.75374(18) 0.0609(17) Uani 1 1 d .
O28 O 0.12007(9) 0.2073(4) 0.74505(16) 0.0449(13) Uani 1 1 d .
O29 O 0.05094(8) 0.2209(4) 0.74885(15) 0.0373(12) Uani 1 1 d .
O30 O 0.0470(2) -0.0836(9) 0.7053(4) 0.083(4) Uani 0.60 1 d P
H30 H 0.0415 -0.1424 0.6967 0.125 Uiso 0.60 1 calc PR
O30' O 0.0234(3) -0.0920(12) 0.7463(8) 0.103(8) Uani 0.40 1 d P
H30' H 0.0178 -0.1497 0.7368 0.155 Uiso 0.40 1 calc PR
O31 O 0.08395(13) -0.0384(5) 0.82506(19) 0.076(2) Uani 1 1 d .
H31 H 0.0810 -0.1001 0.8172 0.114 Uiso 1 1 calc R
O32 O 0.14858(10) 0.3828(5) 0.67297(17) 0.0603(16) Uani 1 1 d .
O33 O 0.10329(9) 0.4378(5) 0.68015(16) 0.0511(15) Uani 1 1 d .
O34 O 0.03741(9) 0.4268(4) 0.69564(14) 0.0419(13) Uani 1 1 d U
O35 O -0.0107(4) 0.6335(17) 0.6138(6) 0.225(7) Uani 1 1 d DU
H35 H -0.0168 0.6880 0.6023 0.337 Uiso 1 1 calc R
O36 O 0.0192(4) 0.4344(16) 0.5715(5) 0.213(6) Uani 1 1 d DU
H36 H 0.0127 0.3801 0.5602 0.319 Uiso 1 1 calc R
O37 O 0.21453(19) 0.2768(12) 0.8840(3) 0.140(4) Uani 1 1 d .
H37 H 0.2193 0.2776 0.9076 0.209 Uiso 1 1 calc R
O38 O 0.2221(3) 0.2044(13) 0.2540(5) 0.202(7) Uani 1 1 d D
O39 O 0.2343(3) 0.068(3) 0.2941(6) 0.37(2) Uani 1 1 d D
O40 O 0.2486(3) 0.1041(15) 0.2331(3) 0.212(8) Uani 1 1 d D
O41 O 0.26895(14) 0.1656(10) 0.2914(2) 0.130(4) Uani 1 1 d D
N1 N 0.17181(11) 0.4425(5) 0.99059(18) 0.0383(15) Uani 1 1 d .
N2 N 0.21196(10) -0.0518(4) 1.00275(17) 0.0324(13) Uani 1 1 d .
N3 N 0.08562(14) 0.0766(8) 0.9940(2) 0.074(2) Uani 1 1 d .
N4 N 0.12139(15) 0.2989(6) 0.9998(2) 0.063(2) Uani 1 1 d U
N5 N 0.1040(2) 0.3555(8) 0.9910(3) 0.094(3) Uani 1 1 d U
N6 N 0.0875(4) 0.4173(18) 0.9834(7) 0.215(9) Uani 1 1 d U
N7 N 0.20578(12) 0.2062(5) 1.00516(19) 0.0402(15) Uani 1 1 d .
N8 N 0.22546(12) 0.2310(5) 1.0274(2) 0.0463(16) Uani 1 1 d .
N9 N 0.24440(17) 0.2589(8) 1.0481(3) 0.095(3) Uani 1 1 d .
N10 N 0.11006(13) 0.2147(6) 0.8730(2) 0.0495(17) Uani 1 1 d .
N11 N 0.10625(10) 0.2525(5) 0.8430(2) 0.0323(14) Uani 1 1 d .
N12 N 0.10178(13) 0.2918(6) 0.8118(2) 0.0533(18) Uani 1 1 d .
N13 N 0.07886(13) 0.5824(6) 0.7312(2) 0.0535(18) Uani 1 1 d U
N14 N 0.08835(18) 0.6646(6) 0.7263(2) 0.064(2) Uani 1 1 d U
N15 N 0.1046(6) 0.726(2) 0.7252(7) 0.108(8) Uani 0.50 1 d PU
N15' N 0.0867(7) 0.7549(18) 0.7163(9) 0.114(8) Uani 0.50 1 d PU
N16 N 0.09544(11) 0.5657(5) 0.82612(17) 0.0393(15) Uani 1 1 d .
N17 N 0.08292(11) 0.0652(5) 0.75421(18) 0.0391(15) Uani 1 1 d .
N18 N 0.05458(13) 0.5137(6) 0.6424(2) 0.0543(18) Uani 1 1 d .
N19 N -0.00983(11) 0.2957(5) 0.7094(2) 0.0412(15) Uani 1 1 d .
N20 N -0.01682(14) 0.2540(7) 0.6797(3) 0.066(2) Uani 1 1 d .
N21 N -0.0252(3) 0.2159(14) 0.6501(4) 0.160(7) Uani 1 1 d .
N22 N 0.0000 0.4972(8) 0.7500 0.043(2) Uani 1 2 d S
N23 N 0.0000 0.5918(10) 0.7500 0.054(3) Uani 1 2 d S
N24 N 0.0000 0.6854(11) 0.7500 0.107(5) Uani 1 2 d S
C1 C 0.1477(3) -0.1458(14) 1.0335(5) 0.125(5) Uani 1 1 d U
H1A H 0.1321 -0.1867 1.0259 0.188 Uiso 1 1 calc R
H1B H 0.1478 -0.1038 1.0558 0.188 Uiso 1 1 calc R
H1C H 0.1622 -0.1935 1.0396 0.188 Uiso 1 1 calc R
C2 C 0.21131(18) -0.0425(7) 1.1228(2) 0.051(2) Uani 1 1 d .
C3 C 0.21048(14) -0.0361(6) 1.0834(2) 0.0398(18) Uani 1 1 d .
C4 C 0.22839(13) -0.0955(6) 1.0701(2) 0.0387(18) Uani 1 1 d .
C5 C 0.24686(16) -0.1587(7) 1.0977(3) 0.052(2) Uani 1 1 d .
H5 H 0.2590 -0.1980 1.0895 0.063 Uiso 1 1 calc R
C6 C 0.24694(17) -0.1624(8) 1.1347(3) 0.062(3) Uani 1 1 d .
H6 H 0.2592 -0.2034 1.1521 0.074 Uiso 1 1 calc R
C7 C 0.22870(19) -0.1046(8) 1.1473(3) 0.062(3) Uani 1 1 d .
H7 H 0.2285 -0.1091 1.1730 0.075 Uiso 1 1 calc R
C8 C 0.22828(13) -0.0988(6) 1.0308(2) 0.0350(17) Uani 1 1 d .
H8 H 0.2412 -0.1384 1.0246 0.042 Uiso 1 1 calc R
C9 C 0.21368(13) -0.0657(6) 0.9627(2) 0.0360(17) Uani 1 1 d .
C10 C 0.19697(15) 0.0251(7) 0.9393(2) 0.046(2) Uani 1 1 d .
H10A H 0.2068 0.0909 0.9425 0.055 Uiso 1 1 calc R
H10B H 0.1920 0.0067 0.9122 0.055 Uiso 1 1 calc R
C11 C 0.20184(16) -0.1733(6) 0.9477(3) 0.051(2) Uani 1 1 d .
H11A H 0.1840 -0.1747 0.9479 0.061 Uiso 1 1 calc R
H11B H 0.2025 -0.1831 0.9213 0.061 Uiso 1 1 calc R
C12 C 0.24134(15) -0.0576(7) 0.9595(2) 0.048(2) Uani 1 1 d .
H12A H 0.2502 -0.1241 0.9684 0.057 Uiso 1 1 calc R
H12B H 0.2409 -0.0489 0.9326 0.057 Uiso 1 1 calc R
C13 C 0.1878(2) -0.0056(10) 1.1695(3) 0.074(3) Uani 1 1 d .
H13A H 0.1744 0.0404 1.1731 0.112 Uiso 1 1 calc R
H13B H 0.2033 0.0066 1.1897 0.112 Uiso 1 1 calc R
H13C H 0.1826 -0.0789 1.1700 0.112 Uiso 1 1 calc R
C14 C 0.20387(15) 0.3854(7) 1.1131(2) 0.048(2) Uani 1 1 d .
C15 C 0.19083(13) 0.3993(6) 1.0742(2) 0.0383(18) Uani 1 1 d .
C16 C 0.19077(14) 0.4994(6) 1.0565(2) 0.0394(18) Uani 1 1 d .
C17 C 0.20324(17) 0.5863(7) 1.0790(3) 0.055(2) Uani 1 1 d .
H17A H 0.2029 0.6536 1.0678 0.067 Uiso 1 1 calc R
C18 C 0.21589(18) 0.5720(9) 1.1174(3) 0.068(3) Uani 1 1 d .
H18 H 0.2242 0.6293 1.1320 0.081 Uiso 1 1 calc R
C19 C 0.21613(18) 0.4719(9) 1.1341(3) 0.062(3) Uani 1 1 d .
H19 H 0.2247 0.4628 1.1600 0.075 Uiso 1 1 calc R
C20 C 0.18079(14) 0.5160(6) 1.0162(2) 0.0438(19) Uani 1 1 d .
H20 H 0.1807 0.5860 1.0073 0.053 Uiso 1 1 calc R
C21 C 0.16498(15) 0.4676(6) 0.9487(2) 0.044(2) Uani 1 1 d .
C22 C 0.14648(16) 0.3792(6) 0.9294(3) 0.051(2) Uani 1 1 d .
H22A H 0.1295 0.3942 0.9321 0.061 Uiso 1 1 calc R
H22B H 0.1454 0.3766 0.9022 0.061 Uiso 1 1 calc R
C23 C 0.18945(19) 0.4572(8) 0.9362(3) 0.062(3) Uani 1 1 d .
H23A H 0.1961 0.3851 0.9418 0.074 Uiso 1 1 calc R
H23B H 0.1853 0.4672 0.9085 0.074 Uiso 1 1 calc R
C24 C 0.1525(2) 0.5791(7) 0.9386(4) 0.086(4) Uani 1 1 d .
H24A H 0.1655 0.6337 0.9480 0.103 Uiso 1 1 calc R
H24B H 0.1465 0.5860 0.9108 0.103 Uiso 1 1 calc R
C25 C 0.2224(3) 0.2626(12) 1.1624(3) 0.108(4) Uani 1 1 d .
H25A H 0.2210 0.1894 1.1697 0.161 Uiso 1 1 calc R
H25B H 0.2196 0.3092 1.1820 0.161 Uiso 1 1 calc R
H25C H 0.2392 0.2750 1.1593 0.161 Uiso 1 1 calc R
C26 C 0.1179(2) 0.1604(10) 1.1155(3) 0.076(3) Uani 1 1 d .
C27 C 0.1098(2) 0.1298(9) 1.0760(3) 0.072(3) Uani 1 1 d .
C28 C 0.0836(2) 0.1063(14) 1.0596(3) 0.100(4) Uani 1 1 d .
C29 C 0.0666(3) 0.113(2) 1.0826(5) 0.170(8) Uani 1 1 d U
H29 H 0.0494 0.0947 1.0721 0.204 Uiso 1 1 calc R
C30 C 0.0745(3) 0.144(2) 1.1197(5) 0.152(7) Uani 1 1 d U
H30A H 0.0627 0.1515 1.1340 0.182 Uiso 1 1 calc R
C31 C 0.1000(3) 0.1658(16) 1.1361(4) 0.124(5) Uani 1 1 d U
H31A H 0.1054 0.1846 1.1620 0.148 Uiso 1 1 calc R
C32 C 0.0735(2) 0.0773(13) 1.0207(4) 0.108(5) Uani 1 1 d .
H32 H 0.0564 0.0563 1.0132 0.129 Uiso 1 1 calc R
C33 C 0.07341(14) 0.0406(8) 0.9536(3) 0.073(3) Uani 1 1 d D
C34 C 0.08881(16) 0.0917(8) 0.9305(3) 0.072(3) Uani 1 1 d D
H34A H 0.0860 0.0540 0.9062 0.086 Uiso 1 1 calc R
H34B H 0.0830 0.1649 0.9248 0.086 Uiso 1 1 calc R
C35 C 0.04582(16) 0.0702(9) 0.9402(3) 0.084(3) Uani 1 1 d DU
C36 C 0.0774(3) -0.0793(8) 0.9550(5) 0.128(5) Uani 1 1 d DU
C37 C 0.1507(3) 0.2460(10) 1.1640(3) 0.088(3) Uani 1 1 d .
H37A H 0.1688 0.2603 1.1705 0.132 Uiso 1 1 calc R
H37B H 0.1469 0.2044 1.1842 0.132 Uiso 1 1 calc R
H37C H 0.1414 0.3125 1.1613 0.132 Uiso 1 1 calc R
C38 C 0.1627(3) 0.1547(16) 0.8416(4) 0.128(5) Uani 1 1 d .
H38A H 0.1758 0.1860 0.8316 0.192 Uiso 1 1 calc R
H38B H 0.1461 0.1790 0.8269 0.192 Uiso 1 1 calc R
H38C H 0.1636 0.0781 0.8401 0.192 Uiso 1 1 calc R
C39 C 0.16483(14) 0.5903(8) 0.7872(3) 0.049(2) Uani 1 1 d .
C40 C 0.14219(14) 0.5701(7) 0.7991(2) 0.046(2) Uani 1 1 d .
C41 C 0.13706(15) 0.6370(7) 0.8277(2) 0.049(2) Uani 1 1 d .
C42 C 0.15512(18) 0.7211(9) 0.8444(3) 0.067(3) Uani 1 1 d .
H42 H 0.1518 0.7663 0.8629 0.081 Uiso 1 1 calc R
C43 C 0.1772(2) 0.7344(10) 0.8330(3) 0.076(3) Uani 1 1 d .
H43 H 0.1891 0.7865 0.8445 0.092 Uiso 1 1 calc R
C44 C 0.18135(16) 0.6700(9) 0.8046(3) 0.064(3) Uani 1 1 d .
H44 H 0.1961 0.6809 0.7966 0.076 Uiso 1 1 calc R
C45 C 0.11438(15) 0.6295(7) 0.8401(2) 0.049(2) Uani 1 1 d .
H45 H 0.1131 0.6745 0.8601 0.058 Uiso 1 1 calc R
C46 C 0.07141(14) 0.5696(7) 0.8396(2) 0.0448(19) Uani 1 1 d U
C47 C 0.05673(17) 0.4692(9) 0.8237(3) 0.066(3) Uani 1 1 d .
H47A H 0.0636 0.4092 0.8404 0.079 Uiso 1 1 calc R
H47B H 0.0388 0.4778 0.8233 0.079 Uiso 1 1 calc R
C48 C 0.0757(2) 0.5833(17) 0.8815(4) 0.121(5) Uani 1 1 d DU
C49 C 0.0559(3) 0.6668(10) 0.8206(5) 0.109(5) Uani 1 1 d .
H49A H 0.0549 0.6650 0.7933 0.131 Uiso 1 1 calc R
H49B H 0.0385 0.6593 0.8229 0.131 Uiso 1 1 calc R
C50 C 0.1890(2) 0.5477(10) 0.7423(4) 0.084(3) Uani 1 1 d .
H50A H 0.1893 0.4961 0.7227 0.125 Uiso 1 1 calc R
H50B H 0.2049 0.5448 0.7622 0.125 Uiso 1 1 calc R
H50C H 0.1867 0.6181 0.7312 0.125 Uiso 1 1 calc R
C51 C 0.16200(15) 0.1351(8) 0.7534(2) 0.047(2) Uani 1 1 d .
C52 C 0.13537(15) 0.1180(7) 0.7497(2) 0.048(2) Uani 1 1 d .
C53 C 0.12623(14) 0.0158(6) 0.7528(3) 0.048(2) Uani 1 1 d .
C54 C 0.1437(2) -0.0719(8) 0.7567(3) 0.070(3) Uani 1 1 d .
H54 H 0.1380 -0.1415 0.7586 0.085 Uiso 1 1 calc R
C55 C 0.16913(19) -0.0531(10) 0.7578(3) 0.076(3) Uani 1 1 d .
H55 H 0.1802 -0.1107 0.7590 0.091 Uiso 1 1 calc R
C56 C 0.17830(18) 0.0496(9) 0.7572(3) 0.061(2) Uani 1 1 d .
H56 H 0.1956 0.0608 0.7595 0.073 Uiso 1 1 calc R
C57 C 0.10031(16) -0.0060(6) 0.7539(3) 0.051(2) Uani 1 1 d .
H57 H 0.0956 -0.0775 0.7545 0.061 Uiso 1 1 calc R
C58 C 0.05867(14) 0.0299(6) 0.7624(2) 0.0411(18) Uani 1 1 d .
C59 C 0.03928(14) 0.1175(6) 0.7436(3) 0.0432(19) Uani 1 1 d .
H59A H 0.0327 0.1029 0.7163 0.052 Uiso 1 1 calc R
H59B H 0.0249 0.1164 0.7549 0.052 Uiso 1 1 calc R
C60 C 0.04865(17) -0.0794(7) 0.7445(3) 0.062(3) Uani 1 1 d .
C61 C 0.06275(18) 0.0295(7) 0.8059(3) 0.055(2) Uani 1 1 d .
H61A H 0.0661 0.1019 0.8156 0.066 Uiso 1 1 calc R
H61B H 0.0472 0.0045 0.8116 0.066 Uiso 1 1 calc R
C62 C 0.19701(18) 0.2585(11) 0.7664(4) 0.096(4) Uani 1 1 d .
H62A H 0.2006 0.3338 0.7661 0.144 Uiso 1 1 calc R
H62B H 0.2050 0.2218 0.7494 0.144 Uiso 1 1 calc R
H62C H 0.2037 0.2314 0.7921 0.144 Uiso 1 1 calc R
C63 C 0.13406(16) 0.4484(8) 0.6445(3) 0.055(2) Uani 1 1 d .
C64 C 0.10915(15) 0.4728(7) 0.6481(2) 0.051(2) Uani 1 1 d .
C65 C 0.09263(17) 0.5307(8) 0.6191(3) 0.062(3) Uani 1 1 d .
C66 C 0.1012(2) 0.5715(11) 0.5880(3) 0.087(4) Uani 1 1 d .
H66 H 0.0904 0.6136 0.5691 0.104 Uiso 1 1 calc R
C67 C 0.1252(2) 0.5487(11) 0.5859(3) 0.087(4) Uani 1 1 d .
H67 H 0.1308 0.5754 0.5655 0.105 Uiso 1 1 calc R
C68 C 0.14192(18) 0.4855(9) 0.6141(3) 0.067(3) Uani 1 1 d .
H68 H 0.1583 0.4690 0.6120 0.081 Uiso 1 1 calc R
C69 C 0.06601(18) 0.5515(10) 0.6186(3) 0.073(3) Uani 1 1 d .
H69 H 0.0565 0.5962 0.5993 0.087 Uiso 1 1 calc R
C70 C 0.02620(18) 0.5225(10) 0.6342(3) 0.090(3) Uani 1 1 d DU
C71 C 0.0212(2) 0.5030(12) 0.6744(3) 0.106(3) Uani 1 1 d DU
H71A H 0.0235 0.5697 0.6887 0.127 Uiso 1 1 calc R
H71B H 0.0035 0.4801 0.6707 0.127 Uiso 1 1 calc R
C72 C 0.0168(4) 0.6291(12) 0.6171(6) 0.177(6) Uani 1 1 d DU
H72A H 0.0258 0.6863 0.6335 0.212 Uiso 1 1 calc R
H72B H 0.0198 0.6366 0.5919 0.212 Uiso 1 1 calc R
C73 C 0.0166(5) 0.4330(13) 0.6100(4) 0.182(6) Uani 1 1 d DU
H73A H -0.0015 0.4253 0.6084 0.218 Uiso 1 1 calc R
H73B H 0.0253 0.3694 0.6227 0.218 Uiso 1 1 calc R
C74 C 0.1694(2) 0.3237(12) 0.6641(4) 0.099(4) Uani 1 1 d .
H74A H 0.1781 0.2815 0.6860 0.148 Uiso 1 1 calc R
H74B H 0.1813 0.3730 0.6580 0.148 Uiso 1 1 calc R
H74C H 0.1625 0.2775 0.6425 0.148 Uiso 1 1 calc R
C75 C 0.2204(5) 0.379(2) 0.8693(7) 0.175(9) Uani 1 1 d .
H75A H 0.2261 0.4283 0.8903 0.080 Uiso 1 1 calc R
H75B H 0.2052 0.4066 0.8514 0.080 Uiso 1 1 calc R
H75C H 0.2336 0.3694 0.8566 0.080 Uiso 1 1 calc R
O1W O 0.1303(2) 0.8223(7) 0.9330(4) 0.130(4) Uani 1 1 d D
O2W O 0.0273(4) 0.1286(18) 0.6362(6) 0.132(7) Uani 0.50 1 d P
O3W O 0.2172(4) 0.002(3) 0.3544(7) 0.192(13) Uani 0.50 1 d P
O4W O 0.0504(6) 0.368(3) 0.9099(9) 0.198(13) Uani 0.50 1 d P
H1WA H 0.131(2) 0.864(8) 0.912(2) 0.080 Uiso 1 1 d D
H1WB H 0.138(2) 0.852(9) 0.9569(17) 0.080 Uiso 1 1 d D

loop_
_atom_site_aniso_label
_atom_site_aniso_U_11
_atom_site_aniso_U_22
_atom_site_aniso_U_33
_atom_site_aniso_U_23
_atom_site_aniso_U_13
_atom_site_aniso_U_12
Mn1 0.0361(6) 0.0284(6) 0.0310(6) 0.0015(5) 0.0041(5) 0.0088(5)
Mn2 0.0380(6) 0.0236(6) 0.0305(6) -0.0002(5) 0.0010(5) -0.0018(4)
Mn3 0.0348(6) 0.0614(8) 0.0418(7) 0.0017(6) 0.0122(5) -0.0095(6)
Mn4 0.0337(6) 0.0320(6) 0.0325(6) 0.0000(5) 0.0005(5) -0.0005(5)
Mn5 0.0258(5) 0.0386(6) 0.0427(7) 0.0039(5) 0.0060(5) -0.0067(5)
Mn6 0.0285(5) 0.0292(6) 0.0549(7) 0.0094(6) 0.0119(5) 0.0017(5)
Mn7 0.0283(6) 0.0478(7) 0.0410(7) 0.0165(6) 0.0076(5) 0.0009(5)
Mn8 0.0243(5) 0.0334(6) 0.0431(7) 0.0041(5) 0.0069(5) -0.0011(4)
Cl1 0.0547(14) 0.118(2) 0.0665(17) 0.0049(17) -0.0019(12) -0.0054(15)
Na1 0.0549(18) 0.0464(18) 0.0405(17) 0.0064(15) 0.0138(14) 0.0063(14)
Na2 0.0360(15) 0.056(2) 0.0556(19) 0.0159(16) 0.0136(14) -0.0005(14)
O1 0.030(2) 0.028(3) 0.034(3) 0.004(2) 0.007(2) 0.002(2)
O2 0.115(7) 0.077(5) 0.152(8) 0.026(5) 0.010(6) -0.035(4)
O3 0.079(4) 0.065(4) 0.045(4) 0.021(3) 0.022(3) 0.028(3)
O4 0.057(3) 0.039(3) 0.029(3) 0.013(2) 0.009(2) 0.024(3)
O5 0.030(2) 0.034(3) 0.034(3) 0.000(2) 0.007(2) 0.008(2)
O6 0.065(4) 0.033(3) 0.095(5) -0.017(3) -0.021(3) 0.009(3)
O7 0.039(3) 0.057(4) 0.069(4) -0.001(3) 0.002(3) -0.007(3)
O8 0.070(4) 0.067(4) 0.038(3) 0.003(3) -0.001(3) -0.001(3)
O9 0.057(3) 0.030(3) 0.032(3) -0.005(2) 0.001(2) -0.001(2)
O10 0.041(3) 0.024(2) 0.033(3) 0.006(2) -0.002(2) -0.006(2)
O11 0.071(4) 0.047(3) 0.058(4) 0.011(3) 0.001(3) -0.030(3)
O12 0.078(6) 0.051(5) 0.210(11) -0.024(6) -0.030(6) 0.018(4)
O13 0.072(4) 0.092(5) 0.043(4) -0.010(4) 0.023(3) 0.005(4)
O14 0.046(3) 0.091(5) 0.043(3) 0.003(3) 0.024(3) 0.001(3)
O15 0.028(2) 0.054(3) 0.037(3) -0.002(3) -0.002(2) -0.007(2)
O16 0.122(6) 0.123(6) 0.124(6) 0.000(2) 0.034(3) 0.001(2)
O16' 0.142(7) 0.143(7) 0.142(7) 0.000(2) 0.039(3) -0.001(2)
O17 0.182(7) 0.183(7) 0.183(7) 0.000(2) 0.050(3) -0.002(2)
O17' 0.100(12) 0.100(12) 0.101(12) 0.000(2) 0.028(4) -0.001(2)
O18 0.061(4) 0.119(6) 0.036(4) 0.019(4) 0.016(3) 0.000(4)
O19 0.056(4) 0.059(4) 0.072(4) -0.029(3) 0.001(3) 0.002(3)
O20 0.031(2) 0.033(3) 0.041(3) 0.012(2) 0.005(2) -0.002(2)
O21 0.078(5) 0.109(6) 0.079(5) -0.022(4) 0.033(4) -0.003(4)
O22 0.043(3) 0.068(4) 0.088(5) -0.001(4) 0.029(3) -0.022(3)
O23 0.031(3) 0.050(3) 0.055(3) 0.002(3) 0.009(2) -0.016(2)
O24 0.025(2) 0.045(3) 0.046(3) -0.006(3) 0.012(2) -0.005(2)
O25 0.087(7) 0.114(9) 0.123(9) -0.001(8) 0.030(7) -0.013(6)
O25' 0.064(16) 0.097(18) 0.102(19) -0.026(16) 0.019(14) -0.039(14)
O26 0.129(7) 0.065(5) 0.134(7) -0.009(5) 0.043(6) -0.024(5)
O27 0.040(3) 0.069(4) 0.077(4) 0.029(3) 0.021(3) 0.006(3)
O28 0.033(3) 0.041(3) 0.062(4) 0.007(3) 0.015(2) 0.009(2)
O29 0.032(2) 0.020(2) 0.061(3) 0.005(2) 0.014(2) -0.001(2)
O30 0.108(9) 0.058(7) 0.065(8) -0.025(6) -0.008(7) 0.001(6)
O30' 0.051(10) 0.023(8) 0.22(2) -0.007(11) 0.009(12) -0.004(7)
O31 0.085(5) 0.052(4) 0.069(4) 0.013(3) -0.015(4) -0.015(3)
O32 0.042(3) 0.080(4) 0.061(4) 0.024(3) 0.019(3) 0.016(3)
O33 0.036(3) 0.072(4) 0.047(3) 0.028(3) 0.014(2) 0.001(3)
O34 0.030(3) 0.054(3) 0.041(3) 0.013(3) 0.008(2) 0.006(2)
O35 0.222(7) 0.227(7) 0.226(7) 0.004(2) 0.062(3) 0.002(2)
O36 0.213(7) 0.214(7) 0.211(7) 0.000(2) 0.058(3) -0.002(2)
O37 0.085(6) 0.223(12) 0.099(7) 0.027(8) 0.005(6) -0.057(7)
O38 0.148(11) 0.200(13) 0.279(18) 0.057(13) 0.092(12) 0.085(10)
O39 0.120(10) 0.63(5) 0.28(2) 0.31(3) -0.085(12) -0.194(19)
O40 0.207(14) 0.234(16) 0.156(12) -0.090(11) -0.016(10) 0.071(12)
O41 0.064(5) 0.223(11) 0.095(6) 0.005(7) 0.009(4) -0.050(6)
N1 0.041(3) 0.024(3) 0.043(4) -0.001(3) 0.000(3) 0.003(3)
N2 0.035(3) 0.022(3) 0.037(3) -0.002(3) 0.005(3) 0.000(2)
N3 0.045(4) 0.115(7) 0.066(5) 0.010(5) 0.022(4) 0.000(4)
N4 0.069(5) 0.058(5) 0.062(5) -0.005(4) 0.017(4) 0.023(4)
N5 0.088(6) 0.090(7) 0.105(7) 0.007(6) 0.028(6) 0.048(5)
N6 0.148(13) 0.216(18) 0.28(2) 0.073(16) 0.062(14) 0.133(13)
N7 0.039(4) 0.035(4) 0.046(4) -0.005(3) 0.010(3) -0.001(3)
N8 0.033(4) 0.043(4) 0.055(4) 0.002(3) -0.001(3) -0.004(3)
N9 0.055(5) 0.093(7) 0.109(7) 0.012(6) -0.027(5) -0.019(5)
N10 0.049(4) 0.054(4) 0.035(4) 0.011(4) -0.005(3) 0.004(3)
N11 0.028(3) 0.024(3) 0.041(4) 0.002(3) 0.003(3) -0.001(2)
N12 0.060(4) 0.048(4) 0.049(5) 0.012(4) 0.010(3) 0.008(3)
N13 0.057(4) 0.041(4) 0.060(5) 0.015(4) 0.012(3) -0.009(3)
N14 0.113(6) 0.038(4) 0.052(5) -0.001(4) 0.042(4) -0.015(4)
N15 0.162(18) 0.068(14) 0.074(13) 0.017(11) 0.000(15) -0.073(12)
N15' 0.21(2) 0.042(8) 0.099(17) 0.008(10) 0.052(18) -0.023(13)
N16 0.032(3) 0.046(4) 0.036(3) 0.007(3) 0.003(3) -0.004(3)
N17 0.040(3) 0.028(3) 0.046(4) -0.002(3) 0.007(3) 0.001(3)
N18 0.041(4) 0.060(5) 0.059(5) 0.024(4) 0.011(3) 0.005(3)
N19 0.032(3) 0.044(4) 0.046(4) -0.012(3) 0.007(3) 0.000(3)
N20 0.049(4) 0.086(6) 0.064(6) -0.011(5) 0.018(4) -0.007(4)
N21 0.190(13) 0.220(16) 0.076(8) -0.098(10) 0.048(8) -0.089(12)
N22 0.033(5) 0.037(6) 0.055(6) 0.000 0.004(4) 0.000
N23 0.047(6) 0.041(7) 0.066(7) 0.000 0.001(5) 0.000
N24 0.111(11) 0.041(8) 0.142(14) 0.000 -0.010(9) 0.000
C1 0.099(10) 0.121(12) 0.149(13) 0.016(9) 0.021(9) -0.032(9)
C2 0.071(6) 0.047(5) 0.036(5) 0.017(4) 0.014(4) 0.005(4)
C3 0.043(4) 0.032(4) 0.042(5) 0.008(4) 0.008(4) -0.001(3)
C4 0.032(4) 0.031(4) 0.046(5) 0.008(4) -0.002(3) 0.002(3)
C5 0.046(5) 0.043(5) 0.059(6) 0.004(4) -0.002(4) 0.009(4)
C6 0.049(5) 0.070(6) 0.050(6) 0.017(5) -0.013(4) 0.012(5)
C7 0.077(6) 0.066(6) 0.034(5) 0.017(5) -0.002(4) 0.009(5)
C8 0.029(4) 0.027(4) 0.046(5) -0.001(4) 0.005(3) 0.002(3)
C9 0.029(4) 0.035(4) 0.039(4) -0.008(3) 0.000(3) 0.001(3)
C10 0.042(4) 0.055(5) 0.036(4) -0.015(4) 0.003(3) 0.007(4)
C11 0.048(5) 0.036(4) 0.057(5) -0.013(4) -0.004(4) 0.009(4)
C12 0.046(4) 0.048(5) 0.046(5) -0.005(4) 0.008(4) 0.010(4)
C13 0.099(8) 0.092(8) 0.041(5) 0.017(5) 0.035(5) 0.002(6)
C14 0.038(4) 0.058(6) 0.046(5) -0.006(5) 0.008(4) 0.001(4)
C15 0.032(4) 0.039(5) 0.045(5) -0.013(4) 0.011(3) 0.001(3)
C16 0.042(4) 0.032(4) 0.043(5) -0.009(4) 0.010(4) -0.001(3)
C17 0.068(6) 0.031(4) 0.069(7) -0.015(4) 0.021(5) -0.021(4)
C18 0.064(6) 0.073(7) 0.064(7) -0.045(6) 0.013(5) -0.030(5)
C19 0.065(6) 0.072(7) 0.044(5) -0.023(5) 0.006(4) -0.017(5)
C20 0.045(4) 0.025(4) 0.056(5) -0.012(4) 0.005(4) -0.001(3)
C21 0.052(5) 0.027(4) 0.043(5) 0.007(4) -0.004(4) -0.012(3)
C22 0.056(5) 0.032(4) 0.050(5) 0.018(4) -0.012(4) 0.000(4)
C23 0.078(6) 0.058(6) 0.039(5) 0.006(4) -0.003(4) -0.023(5)
C24 0.078(8) 0.031(5) 0.109(9) 0.017(6) -0.040(7) -0.004(5)
C25 0.112(10) 0.117(10) 0.056(7) 0.004(7) -0.040(6) 0.012(8)
C26 0.072(7) 0.099(8) 0.064(7) 0.011(6) 0.030(6) 0.011(6)
C27 0.072(7) 0.088(8) 0.064(7) 0.009(6) 0.034(6) 0.001(6)
C28 0.061(7) 0.191(14) 0.058(7) 0.007(8) 0.031(6) -0.014(8)
C29 0.082(9) 0.35(3) 0.092(9) -0.013(13) 0.041(8) -0.025(12)
C30 0.097(8) 0.28(2) 0.097(9) -0.006(12) 0.061(8) -0.011(11)
C31 0.091(7) 0.230(17) 0.067(7) -0.030(9) 0.050(6) -0.007(10)
C32 0.048(6) 0.175(14) 0.109(11) 0.013(10) 0.037(7) -0.026(7)
C33 0.041(5) 0.107(9) 0.068(7) -0.011(6) 0.007(5) -0.023(5)
C34 0.040(5) 0.108(8) 0.063(6) -0.012(6) 0.005(4) -0.012(5)
C35 0.054(6) 0.106(9) 0.091(8) -0.009(7) 0.017(5) -0.005(6)
C36 0.129(11) 0.106(10) 0.158(12) 0.039(9) 0.051(9) -0.016(8)
C37 0.103(9) 0.091(9) 0.076(8) -0.016(7) 0.035(7) 0.008(7)
C38 0.120(11) 0.189(17) 0.081(10) -0.003(10) 0.035(8) -0.001(11)
C39 0.027(4) 0.069(6) 0.045(5) 0.012(5) 0.003(3) -0.015(4)
C40 0.030(4) 0.048(5) 0.054(5) 0.020(4) -0.002(4) -0.015(4)
C41 0.042(4) 0.063(6) 0.041(5) 0.000(5) 0.008(4) -0.018(4)
C42 0.058(6) 0.097(8) 0.046(5) -0.010(5) 0.013(4) -0.035(5)
C43 0.076(7) 0.093(8) 0.052(6) -0.008(6) 0.003(5) -0.057(6)
C44 0.040(5) 0.083(7) 0.060(6) 0.012(6) 0.002(4) -0.029(5)
C45 0.045(5) 0.056(5) 0.036(4) -0.003(4) -0.004(4) -0.016(4)
C46 0.031(4) 0.054(5) 0.048(4) -0.005(4) 0.010(3) -0.001(4)
C47 0.046(5) 0.088(7) 0.062(6) -0.007(6) 0.011(4) -0.017(5)
C48 0.061(7) 0.228(17) 0.067(6) 0.009(10) 0.004(6) -0.028(10)
C49 0.100(9) 0.056(8) 0.163(14) -0.011(8) 0.022(9) -0.004(7)
C50 0.074(7) 0.092(8) 0.100(8) -0.007(7) 0.050(6) -0.031(6)
C51 0.041(4) 0.065(6) 0.039(5) 0.008(4) 0.019(4) 0.014(4)
C52 0.044(4) 0.063(6) 0.037(5) -0.004(4) 0.011(4) 0.009(4)
C53 0.035(4) 0.034(5) 0.072(6) 0.000(4) 0.011(4) 0.010(3)
C54 0.070(7) 0.046(6) 0.088(8) -0.014(5) 0.008(5) 0.010(5)
C55 0.048(6) 0.086(8) 0.092(8) -0.014(6) 0.015(5) 0.035(6)
C56 0.047(5) 0.072(7) 0.066(6) -0.005(5) 0.018(4) 0.009(5)
C57 0.056(5) 0.027(4) 0.063(6) -0.002(4) 0.004(4) -0.002(4)
C58 0.041(4) 0.027(4) 0.053(5) 0.003(4) 0.008(4) -0.010(3)
C59 0.036(4) 0.026(4) 0.063(5) 0.006(4) 0.006(4) -0.006(3)
C60 0.049(5) 0.037(5) 0.089(8) -0.005(5) 0.002(5) -0.012(4)
C61 0.065(6) 0.043(5) 0.054(6) 0.008(4) 0.011(4) -0.018(4)
C62 0.035(5) 0.107(9) 0.143(11) 0.040(8) 0.020(6) -0.008(5)
C63 0.041(4) 0.074(6) 0.052(5) 0.015(5) 0.015(4) 0.000(4)
C64 0.045(5) 0.064(6) 0.041(5) 0.013(4) 0.009(4) -0.005(4)
C65 0.048(5) 0.080(7) 0.064(6) 0.034(5) 0.026(4) 0.003(5)
C66 0.058(6) 0.124(10) 0.080(7) 0.059(7) 0.020(5) -0.003(6)
C67 0.080(8) 0.116(10) 0.078(8) 0.037(7) 0.043(6) -0.004(7)
C68 0.054(5) 0.092(8) 0.064(6) 0.030(6) 0.029(5) 0.002(5)
C69 0.050(5) 0.111(9) 0.057(6) 0.043(6) 0.013(5) 0.011(5)
C70 0.043(5) 0.131(8) 0.094(7) 0.063(6) 0.013(5) 0.006(5)
C71 0.068(6) 0.135(8) 0.119(6) 0.051(6) 0.030(5) 0.036(5)
C72 0.183(9) 0.176(8) 0.173(9) 0.062(7) 0.050(8) 0.030(8)
C73 0.165(10) 0.197(9) 0.178(9) -0.023(8) 0.037(8) -0.004(8)
C74 0.085(8) 0.126(10) 0.096(9) 0.024(8) 0.043(7) 0.048(8)
C75 0.184(19) 0.21(2) 0.156(17) -0.053(17) 0.088(15) -0.083(17)
O1W 0.144(9) 0.059(6) 0.182(12) 0.005(6) 0.036(9) 0.007(6)
O2W 0.124(15) 0.147(17) 0.124(15) -0.066(14) 0.031(12) -0.051(13)
O3W 0.103(16) 0.35(4) 0.110(16) -0.01(2) 0.013(12) 0.00(2)
O4W 0.18(2) 0.19(3) 0.19(3) 0.12(2) -0.009(19) -0.025(19)

loop_
_atom_type_symbol
_atom_type_description
_atom_type_scat_dispersion_real
_atom_type_scat_dispersion_imag
_atom_type_scat_source
C C 0.0033 0.0016 'International Tables Vol C Tables 4.2.6.8 and 6.1.1.4'
H H 0.0000 0.0000 'International Tables Vol C Tables 4.2.6.8 and 6.1.1.4'
N N 0.0061 0.0033 'International Tables Vol C Tables 4.2.6.8 and 6.1.1.4'
O O 0.0106 0.0060 'International Tables Vol C Tables 4.2.6.8 and 6.1.1.4'
Mn Mn 0.3368 0.7283 'International Tables Vol C Tables 4.2.6.8 and 6.1.1.4'
Na Na 0.0362 0.0249 'International Tables Vol C Tables 4.2.6.8 and 6.1.1.4'
Cl Cl 0.1484 0.1585 'International Tables Vol C Tables 4.2.6.8 and 6.1.1.4'

loop_
_geom_angle_atom_site_label_1
_geom_angle_atom_site_label_2
_geom_angle_atom_site_label_3
_geom_angle
_geom_angle_site_symmetry_1
_geom_angle_site_symmetry_3
O4 Mn1 O5 173.7(2) . .
O4 Mn1 O1 91.2(2) . .
O5 Mn1 O1 94.96(19) . .
O4 Mn1 N2 90.5(2) . .
O5 Mn1 N2 83.5(2) . .
O1 Mn1 N2 173.5(2) . .
O4 Mn1 O2 90.0(3) . .
O5 Mn1 O2 89.4(3) . .
O1 Mn1 O2 82.9(3) . .
N2 Mn1 O2 103.3(3) . .
O4 Mn1 N7 94.6(2) . .
O5 Mn1 N7 88.0(2) . .
O1 Mn1 N7 78.8(2) . .
N2 Mn1 N7 94.9(2) . .
O2 Mn1 N7 161.2(3) . .
O9 Mn2 O10 174.1(2) . .
O9 Mn2 O1 91.8(2) . .
O10 Mn2 O1 94.1(2) . .
O9 Mn2 N1 90.6(2) . .
O10 Mn2 N1 83.6(2) . .
O1 Mn2 N1 175.8(2) . .
O9 Mn2 N7 87.6(2) . .
O10 Mn2 N7 92.5(2) . .
O1 Mn2 N7 79.6(2) . .
N1 Mn2 N7 103.9(2) . .
O9 Mn2 N4 94.3(2) . .
O10 Mn2 N4 87.9(2) . .
O1 Mn2 N4 77.2(2) . .
N1 Mn2 N4 99.2(3) . .
N7 Mn2 N4 156.8(3) . .
O15 Mn3 O1 93.5(2) . .
O15 Mn3 O14 172.0(3) . .
O1 Mn3 O14 91.2(2) . .
O15 Mn3 N3 83.5(3) . .
O1 Mn3 N3 175.8(3) . .
O14 Mn3 N3 91.5(3) . .
O15 Mn3 N4 96.5(3) . .
O1 Mn3 N4 80.2(2) . .
O14 Mn3 N4 90.6(3) . .
N3 Mn3 N4 102.9(3) . .
O15 Mn3 O2 80.5(3) . .
O1 Mn3 O2 70.7(2) . .
O14 Mn3 O2 95.1(3) . .
N3 Mn3 O2 105.8(3) . .
N4 Mn3 O2 150.5(3) . .
O10 Mn4 O15 95.12(19) . .
O10 Mn4 O5 93.35(17) . .
O15 Mn4 O5 95.99(18) . .
O10 Mn4 O19 174.9(2) . .
O15 Mn4 O19 89.7(2) . .
O5 Mn4 O19 87.6(2) . .
O10 Mn4 O18 85.0(2) . .
O15 Mn4 O18 173.1(2) . .
O5 Mn4 O18 90.9(2) . .
O19 Mn4 O18 90.0(3) . .
O10 Mn4 N10 92.5(2) . .
O15 Mn4 N10 88.8(2) . .
O5 Mn4 N10 172.1(2) . .
O19 Mn4 N10 86.1(2) . .
O18 Mn4 N10 84.3(2) . .
O24 Mn5 O20 92.7(2) . .
O24 Mn5 O23 174.5(2) . .
O20 Mn5 O23 92.8(2) . .
O24 Mn5 N16 83.5(2) . .
O20 Mn5 N16 175.4(2) . .
O23 Mn5 N16 91.1(2) . .
O24 Mn5 N13 91.9(2) . .
O20 Mn5 N13 78.0(2) . .
O23 Mn5 N13 89.7(2) . .
N16 Mn5 N13 99.5(3) . .
O24 Mn5 N12 88.1(2) . .
O20 Mn5 N12 77.4(2) . .
O23 Mn5 N12 92.7(2) . .
N16 Mn5 N12 105.0(3) . .
N13 Mn5 N12 155.3(3) . .
O28 Mn6 O20 91.4(2) . .
O28 Mn6 O29 174.9(2) . .
O20 Mn6 O29 93.68(19) . .
O28 Mn6 N17 91.5(2) . .
O20 Mn6 N17 176.9(2) . .
O29 Mn6 N17 83.4(2) . .
O28 Mn6 O21 91.5(2) . .
O20 Mn6 O21 78.8(2) . .
O29 Mn6 O21 89.3(2) . .
N17 Mn6 O21 100.4(3) . .
O28 Mn6 N12 88.0(2) . .
O20 Mn6 N12 76.5(2) . .
O29 Mn6 N12 93.4(2) . .
N17 Mn6 N12 104.3(3) . .
O21 Mn6 N12 155.3(3) . .
O20 Mn7 O33 90.6(2) . .
O20 Mn7 O34 94.7(2) . .
O33 Mn7 O34 171.1(2) . .
O20 Mn7 N18 177.2(3) . .
O33 Mn7 N18 91.5(3) . .
O34 Mn7 N18 83.5(2) . .
O20 Mn7 N13 79.9(2) . .
O33 Mn7 N13 96.9(3) . .
O34 Mn7 N13 91.1(2) . .
N18 Mn7 N13 98.0(3) . .
O20 Mn7 O21 74.0(2) . .
O33 Mn7 O21 85.6(2) . .
O34 Mn7 O21 89.0(2) . .
N18 Mn7 O21 108.0(3) . .
N13 Mn7 O21 153.8(2) . .
O24 Mn8 O29 93.74(18) . .
O24 Mn8 O34 95.78(19) . .
O29 Mn8 O34 95.65(19) . .
O24 Mn8 N19 95.5(2) . 2_556
O29 Mn8 N19 90.3(2) . 2_556
O34 Mn8 N19 166.9(2) . 2_556
O24 Mn8 N19 166.0(2) . .
O29 Mn8 N19 97.4(2) . .
O34 Mn8 N19 91.5(2) . .
N19 Mn8 N19 76.1(3) 2_556 .
O24 Mn8 N22 89.76(18) . .
O29 Mn8 N22 167.8(2) . .
O34 Mn8 N22 95.67(18) . .
N19 Mn8 N22 77.7(2) 2_556 .
N19 Mn8 N22 77.6(2) . .
O24 Mn8 Mn8 120.35(14) . 2_556
O29 Mn8 Mn8 122.80(12) . 2_556
O34 Mn8 Mn8 121.62(13) . 2_556
N19 Mn8 Mn8 46.00(16) 2_556 2_556
N19 Mn8 Mn8 45.94(17) . 2_556
N22 Mn8 Mn8 46.16(18) . 2_556
O41 Cl1 O39 104.3(7) . .
O41 Cl1 O40 102.4(8) . .
O39 Cl1 O40 126.4(18) . .
O41 Cl1 O38 127.4(10) . .
O39 Cl1 O38 100.5(13) . .
O40 Cl1 O38 98.7(10) . .
O4 Na1 O9 101.1(2) . .
O4 Na1 O14 103.9(2) . .
O9 Na1 O14 101.1(2) . .
O4 Na1 O13 146.1(3) . .
O9 Na1 O13 112.5(2) . .
O14 Na1 O13 66.4(2) . .
O4 Na1 O3 65.9(2) . .
O9 Na1 O3 144.8(2) . .
O14 Na1 O3 113.6(3) . .
O13 Na1 O3 87.6(2) . .
O4 Na1 O8 107.6(2) . .
O9 Na1 O8 65.4(2) . .
O14 Na1 O8 147.4(3) . .
O13 Na1 O8 90.7(2) . .
O3 Na1 O8 86.8(2) . .
O4 Na1 O1 64.01(16) . .
O9 Na1 O1 64.09(16) . .
O14 Na1 O1 63.48(17) . .
O13 Na1 O1 127.4(2) . .
O3 Na1 O1 126.6(2) . .
O8 Na1 O1 125.3(2) . .
O33 Na2 O28 101.5(2) . .
O33 Na2 O23 99.9(2) . .
O28 Na2 O23 104.1(2) . .
O33 Na2 O27 141.7(3) . .
O28 Na2 O27 66.2(2) . .
O23 Na2 O27 118.0(2) . .
O33 Na2 O32 65.6(2) . .
O28 Na2 O32 111.6(2) . .
O23 Na2 O32 143.3(2) . .
O27 Na2 O32 84.9(2) . .
O33 Na2 O22 110.7(2) . .
O28 Na2 O22 147.2(2) . .
O23 Na2 O22 65.1(2) . .
O27 Na2 O22 90.9(2) . .
O32 Na2 O22 87.9(2) . .
O33 Na2 O20 62.70(17) . .
O28 Na2 O20 63.45(16) . .
O23 Na2 O20 64.95(17) . .
O27 Na2 O20 128.1(2) . .
O32 Na2 O20 124.9(2) . .
O22 Na2 O20 127.0(2) . .
Mn3 O1 Mn1 125.7(2) . .
Mn3 O1 Mn2 115.6(2) . .
Mn1 O1 Mn2 115.8(2) . .
Mn3 O1 Na1 96.30(19) . .
Mn1 O1 Na1 95.40(18) . .
Mn2 O1 Na1 95.34(19) . .
C1 O2 Mn1 124.8(9) . .
C1 O2 Mn3 113.3(10) . .
Mn1 O2 Mn3 80.2(3) . .
C2 O3 C13 117.1(7) . .
C2 O3 Na1 116.8(4) . .
C13 O3 Na1 126.1(6) . .
C3 O4 Mn1 129.7(5) . .
C3 O4 Na1 121.3(4) . .
Mn1 O4 Na1 109.0(2) . .
C10 O5 Mn1 111.2(4) . .
C10 O5 Mn4 119.4(4) . .
Mn1 O5 Mn4 121.8(2) . .
C11 O6 H6A 109.5 . .
C12 O7 H7A 109.5 . .
C14 O8 C25 115.0(8) . .
C14 O8 Na1 117.3(5) . .
C25 O8 Na1 127.7(7) . .
C15 O9 Mn2 130.0(5) . .
C15 O9 Na1 121.0(4) . .
Mn2 O9 Na1 108.7(2) . .
C22 O10 Mn2 111.3(5) . .
C22 O10 Mn4 120.5(4) . .
Mn2 O10 Mn4 123.3(2) . .
C23 O11 H11 109.5 . .
C24 O12 H12 109.5 . .
C26 O13 C37 116.5(8) . .
C26 O13 Na1 119.5(6) . .
C37 O13 Na1 123.5(6) . .
C27 O14 Mn3 128.6(6) . .
C27 O14 Na1 120.6(6) . .
Mn3 O14 Na1 109.0(2) . .
C34 O15 Mn3 112.8(5) . .
C34 O15 Mn4 118.6(4) . .
Mn3 O15 Mn4 123.3(2) . .
C35 O16 H16 109.5 . .
C35 O16' H16' 109.5 . .
C36 O17 H17 109.5 . .
C36 O17' H17' 109.5 . .
C38 O18 Mn4 125.8(9) . .
Mn7 O20 Mn6 123.7(3) . .
Mn7 O20 Mn5 114.0(2) . .
Mn6 O20 Mn5 119.3(2) . .
Mn7 O20 Na2 96.21(19) . .
Mn6 O20 Na2 95.93(19) . .
Mn5 O20 Na2 94.79(18) . .
Mn6 O21 Mn7 82.3(2) . .
C39 O22 C50 116.9(7) . .
C39 O22 Na2 119.2(4) . .
C50 O22 Na2 123.8(6) . .
C40 O23 Mn5 127.4(5) . .
C40 O23 Na2 123.1(5) . .
Mn5 O23 Na2 107.3(2) . .
C47 O24 Mn5 111.9(4) . .
C47 O24 Mn8 121.2(4) . .
Mn5 O24 Mn8 124.6(3) . .
C48 O25 H25 109.5 . .
C48 O25' H25' 109.5 . .
C49 O26 H26 109.5 . .
C51 O27 C62 114.6(7) . .
C51 O27 Na2 118.3(4) . .
C62 O27 Na2 127.1(6) . .
C52 O28 Mn6 129.5(5) . .
C52 O28 Na2 121.3(5) . .
Mn6 O28 Na2 109.2(2) . .
C59 O29 Mn6 113.6(4) . .
C59 O29 Mn8 121.8(4) . .
Mn6 O29 Mn8 123.1(2) . .
C60 O30 H30 109.5 . .
C60 O30' H30' 109.5 . .
C61 O31 H31 109.5 . .
C63 O32 C74 117.1(7) . .
C63 O32 Na2 115.9(5) . .
C74 O32 Na2 127.1(6) . .
C64 O33 Mn7 129.2(5) . .
C64 O33 Na2 120.7(4) . .
Mn7 O33 Na2 109.9(2) . .
C71 O34 Mn7 113.2(6) . .
C71 O34 Mn8 118.0(5) . .
Mn7 O34 Mn8 122.4(2) . .
C72 O35 H35 109.5 . .
C73 O36 H36 109.5 . .
C75 O37 H37 109.5 . .
C20 N1 C21 121.0(6) . .
C20 N1 Mn2 126.1(5) . .
C21 N1 Mn2 112.9(4) . .
C8 N2 C9 119.9(6) . .
C8 N2 Mn1 126.6(5) . .
C9 N2 Mn1 113.5(4) . .
C32 N3 C33 123.0(9) . .
C32 N3 Mn3 124.1(8) . .
C33 N3 Mn3 112.8(5) . .
N5 N4 Mn3 129.6(8) . .
N5 N4 Mn2 141.0(8) . .
Mn3 N4 Mn2 86.2(3) . .
N4 N5 N6 175.7(18) . .
N8 N7 Mn2 124.2(5) . .
N8 N7 Mn1 125.3(5) . .
Mn2 N7 Mn1 84.8(2) . .
N9 N8 N7 177.1(9) . .
N11 N10 Mn4 138.7(6) . .
N10 N11 N12 178.7(7) . .
N11 N12 Mn5 138.9(6) . .
N11 N12 Mn6 133.5(5) . .
Mn5 N12 Mn6 85.5(2) . .
N14 N13 Mn7 127.4(6) . .
N14 N13 Mn5 128.3(6) . .
Mn7 N13 Mn5 87.5(2) . .
N15 N14 N15' 50.4(17) . .
N15 N14 N13 158.6(18) . .
N15' N14 N13 151(2) . .
N15' N15 N14 65(2) . .
N15 N15' N14 64(2) . .
C45 N16 C46 121.1(7) . .
C45 N16 Mn5 126.4(6) . .
C46 N16 Mn5 112.2(4) . .
C57 N17 C58 118.7(6) . .
C57 N17 Mn6 126.4(5) . .
C58 N17 Mn6 114.9(4) . .
C69 N18 C70 120.0(7) . .
C69 N18 Mn7 125.9(6) . .
C70 N18 Mn7 114.0(5) . .
N20 N19 Mn8 136.3(5) . 2_556
N20 N19 Mn8 135.3(5) . .
Mn8 N19 Mn8 88.1(3) 2_556 .
N21 N20 N19 175.7(12) . .
N23 N22 Mn8 136.16(17) . .
N23 N22 Mn8 136.16(17) . 2_556
Mn8 N22 Mn8 87.7(4) . 2_556
N24 N23 N22 180.000(14) . .
O2 C1 H1A 109.5 . .
O2 C1 H1B 109.5 . .
H1A C1 H1B 109.5 . .
O2 C1 H1C 109.5 . .
H1A C1 H1C 109.5 . .
H1B C1 H1C 109.5 . .
C7 C2 O3 124.7(8) . .
C7 C2 C3 121.2(9) . .
O3 C2 C3 114.0(7) . .
O4 C3 C4 123.1(7) . .
O4 C3 C2 118.3(7) . .
C4 C3 C2 118.5(7) . .
C3 C4 C8 122.8(6) . .
C3 C4 C5 117.9(8) . .
C8 C4 C5 119.2(7) . .
C6 C5 C4 121.5(8) . .
C6 C5 H5 119.3 . .
C4 C5 H5 119.3 . .
C5 C6 C7 119.9(8) . .
C5 C6 H6 120.1 . .
C7 C6 H6 120.1 . .
C2 C7 C6 120.9(9) . .
C2 C7 H7 119.5 . .
C6 C7 H7 119.5 . .
N2 C8 C4 125.9(7) . .
N2 C8 H8 117.0 . .
C4 C8 H8 117.0 . .
N2 C9 C11 108.6(6) . .
N2 C9 C12 112.8(6) . .
C11 C9 C12 110.8(6) . .
N2 C9 C10 105.2(5) . .
C11 C9 C10 109.1(6) . .
C12 C9 C10 110.3(6) . .
O5 C10 C9 110.0(6) . .
O5 C10 H10A 109.7 . .
C9 C10 H10A 109.7 . .
O5 C10 H10B 109.7 . .
C9 C10 H10B 109.7 . .
H10A C10 H10B 108.2 . .
O6 C11 C9 110.1(6) . .
O6 C11 H11A 109.6 . .
C9 C11 H11A 109.6 . .
O6 C11 H11B 109.6 . .
C9 C11 H11B 109.6 . .
H11A C11 H11B 108.2 . .
O7 C12 C9 113.6(6) . .
O7 C12 H12A 108.9 . .
C9 C12 H12A 108.9 . .
O7 C12 H12B 108.9 . .
C9 C12 H12B 108.9 . .
H12A C12 H12B 107.7 . .
O3 C13 H13A 109.5 . .
O3 C13 H13B 109.5 . .
H13A C13 H13B 109.5 . .
O3 C13 H13C 109.5 . .
H13A C13 H13C 109.5 . .
H13B C13 H13C 109.5 . .
O8 C14 C19 125.4(8) . .
O8 C14 C15 115.3(7) . .
C19 C14 C15 119.3(9) . .
O9 C15 C14 118.0(7) . .
O9 C15 C16 121.5(7) . .
C14 C15 C16 120.4(7) . .
C15 C16 C17 118.7(7) . .
C15 C16 C20 123.3(7) . .
C17 C16 C20 117.7(7) . .
C18 C17 C16 120.4(9) . .
C18 C17 H17A 119.8 . .
C16 C17 H17A 119.8 . .
C17 C18 C19 119.8(8) . .
C17 C18 H18 120.1 . .
C19 C18 H18 120.1 . .
C14 C19 C18 121.3(9) . .
C14 C19 H19 119.4 . .
C18 C19 H19 119.4 . .
N1 C20 C16 126.1(7) . .
N1 C20 H20 116.9 . .
C16 C20 H20 116.9 . .
N1 C21 C23 106.9(6) . .
N1 C21 C22 105.1(6) . .
C23 C21 C22 108.7(7) . .
N1 C21 C24 113.5(8) . .
C23 C21 C24 111.5(8) . .
C22 C21 C24 110.8(7) . .
O10 C22 C21 109.8(6) . .
O10 C22 H22A 109.7 . .
C21 C22 H22A 109.7 . .
O10 C22 H22B 109.7 . .
C21 C22 H22B 109.7 . .
H22A C22 H22B 108.2 . .
O11 C23 C21 114.4(8) . .
O11 C23 H23A 108.7 . .
C21 C23 H23A 108.7 . .
O11 C23 H23B 108.7 . .
C21 C23 H23B 108.7 . .
H23A C23 H23B 107.6 . .
O12 C24 C21 113.1(10) . .
O12 C24 H24A 109.0 . .
C21 C24 H24A 109.0 . .
O12 C24 H24B 109.0 . .
C21 C24 H24B 109.0 . .
H24A C24 H24B 107.8 . .
O8 C25 H25A 109.5 . .
O8 C25 H25B 109.5 . .
H25A C25 H25B 109.5 . .
O8 C25 H25C 109.5 . .
H25A C25 H25C 109.5 . .
H25B C25 H25C 109.5 . .
O13 C26 C31 126.3(11) . .
O13 C26 C27 114.3(8) . .
C31 C26 C27 119.3(11) . .
O14 C27 C28 123.1(10) . .
O14 C27 C26 118.7(9) . .
C28 C27 C26 118.1(9) . .
C29 C28 C32 118.1(12) . .
C29 C28 C27 119.1(12) . .
C32 C28 C27 122.8(9) . .
C30 C29 C28 121.7(15) . .
C30 C29 H29 119.1 . .
C28 C29 H29 119.1 . .
C29 C30 C31 119.6(13) . .
C29 C30 H30A 120.2 . .
C31 C30 H30A 120.2 . .
C26 C31 C30 122.1(13) . .
C26 C31 H31A 119.0 . .
C30 C31 H31A 119.0 . .
N3 C32 C28 127.1(10) . .
N3 C32 H32 116.5 . .
C28 C32 H32 116.5 . .
C34 C33 C35 112.4(8) . .
C34 C33 N3 104.7(7) . .
C35 C33 N3 112.2(8) . .
C34 C33 C36 110.5(7) . .
C35 C33 C36 112.4(7) . .
N3 C33 C36 104.0(10) . .
O15 C34 C33 112.5(7) . .
O15 C34 H34A 109.1 . .
C33 C34 H34A 109.1 . .
O15 C34 H34B 109.1 . .
C33 C34 H34B 109.1 . .
H34A C34 H34B 107.8 . .
O16' C35 O16 113.3(15) . .
O16' C35 C33 107.5(12) . .
O16 C35 C33 114.6(11) . .
O17 C36 O17' 100(2) . .
O17 C36 C33 117.6(12) . .
O17' C36 C33 113(2) . .
O13 C37 H37A 109.5 . .
O13 C37 H37B 109.5 . .
H37A C37 H37B 109.5 . .
O13 C37 H37C 109.5 . .
H37A C37 H37C 109.5 . .
H37B C37 H37C 109.5 . .
O18 C38 H38A 109.5 . .
O18 C38 H38B 109.5 . .
H38A C38 H38B 109.5 . .
O18 C38 H38C 109.5 . .
H38A C38 H38C 109.5 . .
H38B C38 H38C 109.5 . .
C44 C39 O22 125.7(8) . .
C44 C39 C40 119.9(10) . .
O22 C39 C40 114.4(7) . .
O23 C40 C41 123.7(7) . .
O23 C40 C39 118.2(8) . .
C41 C40 C39 118.1(7) . .
C40 C41 C45 123.5(7) . .
C40 C41 C42 119.3(7) . .
C45 C41 C42 117.2(8) . .
C43 C42 C41 120.3(10) . .
C43 C42 H42 119.9 . .
C41 C42 H42 119.9 . .
C44 C43 C42 119.2(8) . .
C44 C43 H43 120.4 . .
C42 C43 H43 120.4 . .
C39 C44 C43 123.2(9) . .
C39 C44 H44 118.4 . .
C43 C44 H44 118.4 . .
N16 C45 C41 125.4(8) . .
N16 C45 H45 117.3 . .
C41 C45 H45 117.3 . .
C48 C46 N16 115.2(7) . .
C48 C46 C47 113.9(10) . .
N16 C46 C47 105.1(7) . .
C48 C46 C49 106.4(11) . .
N16 C46 C49 107.2(8) . .
C47 C46 C49 108.8(8) . .
O24 C47 C46 111.0(7) . .
O24 C47 H47A 109.4 . .
C46 C47 H47A 109.4 . .
O24 C47 H47B 109.4 . .
C46 C47 H47B 109.4 . .
H47A C47 H47B 108.0 . .
O25 C48 O25' 95(2) . .
O25 C48 C46 113.5(15) . .
O25' C48 C46 129(2) . .
O26 C49 C46 117.0(11) . .
O26 C49 H49A 108.0 . .
C46 C49 H49A 108.0 . .
O26 C49 H49B 108.0 . .
C46 C49 H49B 108.0 . .
H49A C49 H49B 107.3 . .
O22 C50 H50A 109.5 . .
O22 C50 H50B 109.5 . .
H50A C50 H50B 109.5 . .
O22 C50 H50C 109.5 . .
H50A C50 H50C 109.5 . .
H50B C50 H50C 109.5 . .
C56 C51 O27 124.7(8) . .
C56 C51 C52 119.9(9) . .
O27 C51 C52 115.3(7) . .
O28 C52 C53 122.9(7) . .
O28 C52 C51 116.7(8) . .
C53 C52 C51 120.3(8) . .
C52 C53 C54 118.3(8) . .
C52 C53 C57 123.3(7) . .
C54 C53 C57 118.3(8) . .
C55 C54 C53 119.8(9) . .
C55 C54 H54 120.1 . .
C53 C54 H54 120.1 . .
C56 C55 C54 121.1(9) . .
C56 C55 H55 119.4 . .
C54 C55 H55 119.4 . .
C51 C56 C55 120.3(9) . .
C51 C56 H56 119.9 . .
C55 C56 H56 119.9 . .
N17 C57 C53 125.8(7) . .
N17 C57 H57 117.1 . .
C53 C57 H57 117.1 . .
N17 C58 C61 108.5(6) . .
N17 C58 C59 103.5(6) . .
C61 C58 C59 110.2(7) . .
N17 C58 C60 114.0(7) . .
C61 C58 C60 111.2(7) . .
C59 C58 C60 109.0(6) . .
O29 C59 C58 111.2(6) . .
O29 C59 H59A 109.4 . .
C58 C59 H59A 109.4 . .
O29 C59 H59B 109.4 . .
C58 C59 H59B 109.4 . .
H59A C59 H59B 108.0 . .
O30' C60 O30 104.6(13) . .
O30' C60 C58 108.5(10) . .
O30 C60 C58 112.0(9) . .
O31 C61 C58 111.7(7) . .
O31 C61 H61A 109.3 . .
C58 C61 H61A 109.3 . .
O31 C61 H61B 109.3 . .
C58 C61 H61B 109.3 . .
H61A C61 H61B 107.9 . .
O27 C62 H62A 109.5 . .
O27 C62 H62B 109.5 . .
H62A C62 H62B 109.5 . .
O27 C62 H62C 109.5 . .
H62A C62 H62C 109.5 . .
H62B C62 H62C 109.5 . .
C68 C63 O32 124.3(8) . .
C68 C63 C64 121.0(8) . .
O32 C63 C64 114.7(7) . .
O33 C64 C65 124.4(7) . .
O33 C64 C63 117.3(7) . .
C65 C64 C63 118.3(7) . .
C64 C65 C66 120.3(8) . .
C64 C65 C69 122.2(8) . .
C66 C65 C69 117.5(8) . .
C67 C66 C65 119.6(9) . .
C67 C66 H66 120.2 . .
C65 C66 H66 120.2 . .
C66 C67 C68 121.1(9) . .
C66 C67 H67 119.4 . .
C68 C67 H67 119.4 . .
C63 C68 C67 119.6(9) . .
C63 C68 H68 120.2 . .
C67 C68 H68 120.2 . .
N18 C69 C65 125.7(8) . .
N18 C69 H69 117.1 . .
C65 C69 H69 117.1 . .
C73 C70 N18 104.3(14) . .
C73 C70 C72 114.9(9) . .
N18 C70 C72 111.3(10) . .
C73 C70 C71 108.6(9) . .
N18 C70 C71 103.5(7) . .
C72 C70 C71 113.3(12) . .
O34 C71 C70 112.2(8) . .
O34 C71 H71A 109.2 . .
C70 C71 H71A 109.2 . .
O34 C71 H71B 109.2 . .
C70 C71 H71B 109.2 . .
H71A C71 H71B 107.9 . .
O35 C72 C70 106.8(14) . .
O35 C72 H72A 110.4 . .
C70 C72 H72A 110.4 . .
O35 C72 H72B 110.4 . .
C70 C72 H72B 110.4 . .
H72A C72 H72B 108.6 . .
C70 C73 O36 117.9(16) . .
C70 C73 H73A 107.8 . .
O36 C73 H73A 107.8 . .
C70 C73 H73B 107.8 . .
O36 C73 H73B 107.8 . .
H73A C73 H73B 107.2 . .
O32 C74 H74A 109.5 . .
O32 C74 H74B 109.5 . .
H74A C74 H74B 109.5 . .
O32 C74 H74C 109.5 . .
H74A C74 H74C 109.5 . .
H74B C74 H74C 109.5 . .
O37 C75 H75A 109.5 . .
O37 C75 H75B 109.5 . .
H75A C75 H75B 109.5 . .
O37 C75 H75C 109.5 . .
H75A C75 H75C 109.5 . .
H75B C75 H75C 109.5 . .
H1WA O1W H1WB 116(10) . .

loop_
_geom_bond_atom_site_label_1
_geom_bond_atom_site_label_2
_geom_bond_distance
_geom_bond_site_symmetry_2
Mn1 O4 1.891(5) .
Mn1 O5 1.894(5) .
Mn1 O1 1.894(4) .
Mn1 N2 1.991(6) .
Mn1 O2 2.361(8) .
Mn1 N7 2.396(6) .
Mn2 O9 1.884(5) .
Mn2 O10 1.893(5) .
Mn2 O1 1.896(5) .
Mn2 N1 1.997(6) .
Mn2 N7 2.363(6) .
Mn2 N4 2.396(8) .
Mn3 O15 1.878(5) .
Mn3 O1 1.886(4) .
Mn3 O14 1.887(6) .
Mn3 N3 1.998(8) .
Mn3 N4 2.286(8) .
Mn3 O2 2.832(10) .
Mn4 O10 2.140(5) .
Mn4 O15 2.170(5) .
Mn4 O5 2.178(4) .
Mn4 O19 2.223(6) .
Mn4 O18 2.252(6) .
Mn4 N10 2.270(7) .
Mn5 O24 1.880(4) .
Mn5 O20 1.909(5) .
Mn5 O23 1.909(5) .
Mn5 N16 1.997(7) .
Mn5 N13 2.322(7) .
Mn5 N12 2.392(7) .
Mn6 O28 1.889(5) .
Mn6 O20 1.890(5) .
Mn6 O29 1.897(5) .
Mn6 N17 1.973(6) .
Mn6 O21 2.426(8) .
Mn6 N12 2.438(8) .
Mn7 O20 1.878(5) .
Mn7 O33 1.881(5) .
Mn7 O34 1.887(5) .
Mn7 N18 2.001(7) .
Mn7 N13 2.272(8) .
Mn7 O21 2.621(8) .
Mn8 O24 2.131(5) .
Mn8 O29 2.141(5) .
Mn8 O34 2.141(5) .
Mn8 N19 2.298(7) 2_556
Mn8 N19 2.301(7) .
Mn8 N22 2.307(7) .
Mn8 Mn8 3.196(2) 2_556
Cl1 O41 1.424(7) .
Cl1 O39 1.437(8) .
Cl1 O40 1.438(9) .
Cl1 O38 1.443(8) .
Na1 O4 2.346(6) .
Na1 O9 2.360(6) .
Na1 O14 2.371(7) .
Na1 O13 2.425(7) .
Na1 O3 2.457(6) .
Na1 O8 2.492(7) .
Na1 O1 2.722(5) .
Na2 O33 2.360(6) .
Na2 O28 2.372(6) .
Na2 O23 2.380(7) .
Na2 O27 2.454(6) .
Na2 O32 2.483(7) .
Na2 O22 2.502(7) .
Na2 O20 2.738(5) .
O2 C1 1.365(18) .
O3 C2 1.391(10) .
O3 C13 1.440(10) .
O4 C3 1.334(9) .
O5 C10 1.416(9) .
O6 C11 1.417(10) .
O6 H6A 0.8200 .
O7 C12 1.412(10) .
O7 H7A 0.8200 .
O8 C14 1.363(11) .
O8 C25 1.430(11) .
O9 C15 1.364(9) .
O10 C22 1.430(9) .
O11 C23 1.431(10) .
O11 H11 0.8200 .
O12 C24 1.383(17) .
O12 H12 0.8200 .
O13 C26 1.360(12) .
O13 C37 1.438(13) .
O14 C27 1.326(11) .
O15 C34 1.434(9) .
O16 C35 1.458(10) .
O16 H16 0.8200 .
O16' C35 1.454(10) .
O16' H16' 0.8200 .
O17 C36 1.431(10) .
O17 H17 0.8200 .
O17' C36 1.442(10) .
O17' H17' 0.8200 .
O18 C38 1.313(15) .
O22 C39 1.376(11) .
O22 C50 1.444(11) .
O23 C40 1.338(9) .
O24 C47 1.403(11) .
O25 C48 1.331(14) .
O25 H25 0.8200 .
O25' C48 1.342(18) .
O25' H25' 0.8200 .
O26 C49 1.353(14) .
O26 H26 0.8200 .
O27 C51 1.384(11) .
O27 C62 1.452(11) .
O28 C52 1.372(10) .
O29 C59 1.427(8) .
O30 C60 1.396(15) .
O30 H30 0.8200 .
O30' C60 1.392(19) .
O30' H30' 0.8200 .
O31 C61 1.442(11) .
O31 H31 0.8200 .
O32 C63 1.381(10) .
O32 C74 1.453(12) .
O33 C64 1.352(9) .
O34 C71 1.377(12) .
O35 C72 1.462(10) .
O35 H35 0.8200 .
O36 C73 1.432(10) .
O36 H36 0.8200 .
O37 C75 1.45(2) .
O37 H37 0.8200 .
N1 C20 1.299(9) .
N1 C21 1.489(10) .
N2 C8 1.288(9) .
N2 C9 1.485(9) .
N3 C32 1.305(14) .
N3 C33 1.497(12) .
N4 N5 1.150(10) .
N5 N6 1.154(14) .
N7 N8 1.186(9) .
N8 N9 1.145(10) .
N10 N11 1.147(9) .
N11 N12 1.191(9) .
N13 N14 1.182(9) .
N14 N15 1.17(2) .
N14 N15' 1.18(2) .
N15 N15' 1.00(3) .
N16 C45 1.287(9) .
N16 C46 1.508(9) .
N17 C57 1.296(10) .
N17 C58 1.487(9) .
N18 C69 1.278(11) .
N18 C70 1.486(11) .
N19 N20 1.156(10) .
N19 Mn8 2.298(7) 2_556
N20 N21 1.146(13) .
N22 N23 1.182(14) .
N22 Mn8 2.307(7) 2_556
N23 N24 1.168(16) .
C1 H1A 0.9600 .
C1 H1B 0.9600 .
C1 H1C 0.9600 .
C2 C7 1.347(12) .
C2 C3 1.414(11) .
C3 C4 1.404(11) .
C4 C8 1.421(11) .
C4 C5 1.437(11) .
C5 C6 1.338(13) .
C5 H5 0.9300 .
C6 C7 1.394(14) .
C6 H6 0.9300 .
C7 H7 0.9300 .
C8 H8 0.9300 .
C9 C11 1.522(11) .
C9 C12 1.535(11) .
C9 C10 1.548(11) .
C10 H10A 0.9700 .
C10 H10B 0.9700 .
C11 H11A 0.9700 .
C11 H11B 0.9700 .
C12 H12A 0.9700 .
C12 H12B 0.9700 .
C13 H13A 0.9600 .
C13 H13B 0.9600 .
C13 H13C 0.9600 .
C14 C19 1.381(13) .
C14 C15 1.398(11) .
C15 C16 1.405(11) .
C16 C17 1.411(11) .
C16 C20 1.420(11) .
C17 C18 1.381(14) .
C17 H17A 0.9300 .
C18 C19 1.386(15) .
C18 H18 0.9300 .
C19 H19 0.9300 .
C20 H20 0.9300 .
C21 C23 1.515(13) .
C21 C22 1.524(11) .
C21 C24 1.546(13) .
C22 H22A 0.9700 .
C22 H22B 0.9700 .
C23 H23A 0.9700 .
C23 H23B 0.9700 .
C24 H24A 0.9700 .
C24 H24B 0.9700 .
C25 H25A 0.9600 .
C25 H25B 0.9600 .
C25 H25C 0.9600 .
C26 C31 1.368(15) .
C26 C27 1.426(15) .
C27 C28 1.413(15) .
C28 C29 1.399(18) .
C28 C32 1.407(18) .
C29 C30 1.35(2) .
C29 H29 0.9300 .
C30 C31 1.37(2) .
C30 H30A 0.9300 .
C31 H31A 0.9300 .
C32 H32 0.9300 .
C33 C34 1.475(8) .
C33 C35 1.484(8) .
C33 C36 1.512(9) .
C34 H34A 0.9700 .
C34 H34B 0.9700 .
C37 H37A 0.9600 .
C37 H37B 0.9600 .
C37 H37C 0.9600 .
C38 H38A 0.9600 .
C38 H38B 0.9600 .
C38 H38C 0.9600 .
C39 C44 1.370(13) .
C39 C40 1.425(11) .
C40 C41 1.412(12) .
C41 C45 1.420(12) .
C41 C42 1.450(12) .
C42 C43 1.373(14) .
C42 H42 0.9300 .
C43 C44 1.371(15) .
C43 H43 0.9300 .
C44 H44 0.9300 .
C45 H45 0.9300 .
C46 C48 1.476(16) .
C46 C47 1.510(13) .
C46 C49 1.528(16) .
C47 H47A 0.9700 .
C47 H47B 0.9700 .
C49 H49A 0.9700 .
C49 H49B 0.9700 .
C50 H50A 0.9600 .
C50 H50B 0.9600 .
C50 H50C 0.9600 .
C51 C56 1.368(13) .
C51 C52 1.426(11) .
C52 C53 1.383(12) .
C53 C54 1.429(12) .
C53 C57 1.440(12) .
C54 C55 1.384(14) .
C54 H54 0.9300 .
C55 C56 1.377(15) .
C55 H55 0.9300 .
C56 H56 0.9300 .
C57 H57 0.9300 .
C58 C61 1.525(12) .
C58 C59 1.538(11) .
C58 C60 1.544(11) .
C59 H59A 0.9700 .
C59 H59B 0.9700 .
C61 H61A 0.9700 .
C61 H61B 0.9700 .
C62 H62A 0.9600 .
C62 H62B 0.9600 .
C62 H62C 0.9600 .
C63 C68 1.360(12) .
C63 C64 1.422(11) .
C64 C65 1.382(12) .
C65 C66 1.421(13) .
C65 C69 1.459(12) .
C66 C67 1.349(15) .
C66 H66 0.9300 .
C67 C68 1.405(15) .
C67 H67 0.9300 .
C68 H68 0.9300 .
C69 H69 0.9300 .
C70 C73 1.424(9) .
C70 C72 1.495(9) .
C70 C71 1.569(15) .
C71 H71A 0.9700 .
C71 H71B 0.9700 .
C72 H72A 0.9700 .
C72 H72B 0.9700 .
C73 H73A 0.9700 .
C73 H73B 0.9700 .
C74 H74A 0.9600 .
C74 H74B 0.9600 .
C74 H74C 0.9600 .
C75 H75A 0.9600 .
C75 H75B 0.9600 .
C75 H75C 0.9600 .
O1W H1WA 0.93(2) .
O1W H1WB 0.93(2) .
